data_7160080
loop_
_publ_author_name
'Jena, Chinmay K.'
'Sharma, Nagendra K.'

_publ_section_title
;
 Non-benzenoid <i>N</i>-aryl oxalamide: synthesis of troponyl-oxalamide
 peptides by Pd(II)-catalyzed C(sp<sup>3</sup>)-H functionalization of
 glycinamides.
;
_journal_issue 33
_journal_name_full 'Organic &amp; biomolecular chemistry'
_journal_page_first 6822
_journal_page_last 6832
_journal_paper_doi 10.1039/d4ob00800f
_journal_volume 22
_journal_year 2024
_chemical_absolute_configuration s
_chemical_formula_moiety '2(C13 H14 N2 O5)'
_chemical_formula_sum 'C26 H28 N4 O10'
_chemical_formula_weight 556.52
_space_group_crystal_system orthorhombic
_space_group_IT_number 19
_space_group_name_Hall 'P 2ac 2ab'
_space_group_name_H-M_alt 'P 21 21 21'
_atom_sites_solution_hydrogens geom
_atom_sites_solution_primary dual
_audit_creation_date 2023-01-01
_audit_creation_method
;
Olex2 1.3
(compiled 2020.11.12 svn.r5f609507 for OlexSys, GUI svn.r6408)
;
_audit_update_record
;
2024-01-29 deposited with the CCDC.	2024-07-29 downloaded from the CCDC.
;
_cell_angle_alpha 90
_cell_angle_beta 90
_cell_angle_gamma 90
_cell_formula_units_Z 4
_cell_length_a 7.0174(2)
_cell_length_b 19.6228(4)
_cell_length_c 19.9031(5)
_cell_measurement_reflns_used 6005
_cell_measurement_temperature 193(14)
_cell_measurement_theta_max 74.8620
_cell_measurement_theta_min 4.4360
_cell_volume 2740.68(12)
_computing_cell_refinement 'CrysAlisPro 1.171.42.52a (Rigaku OD, 2022)'
_computing_data_collection 'CrysAlisPro 1.171.42.52a (Rigaku OD, 2022)'
_computing_data_reduction 'CrysAlisPro 1.171.42.52a (Rigaku OD, 2022)'
_computing_molecular_graphics 'Olex2 1.3 (Dolomanov et al., 2009)'
_computing_publication_material 'Olex2 1.3 (Dolomanov et al., 2009)'
_computing_structure_refinement 'SHELXL 2018/3 (Sheldrick, 2015)'
_computing_structure_solution 'SHELXT 2018/2 (Sheldrick, 2018)'
_diffrn_ambient_environment N~2~
_diffrn_ambient_temperature 193(14)
_diffrn_detector 'Hybrid Pixel Array Detector'
_diffrn_detector_area_resol_mean 5.8140
_diffrn_detector_type 'Pilatus 200K'
_diffrn_measured_fraction_theta_full 0.999
_diffrn_measured_fraction_theta_max 0.977
_diffrn_measurement_details
;
List of Runs (angles in degrees, time in seconds):

  # Type    Start    End  Width  t~exp~   \w     \q     \k     \f   Frames
#--------------------------------------------------------------------------
  1  \w    -45.00  31.00   0.50    0.21    --  -38.50  17.00 118.00  152
  2  \w    103.00 171.00   0.50    1.60    --  102.63 110.00-117.00  136
  3  \w     33.00 110.00   0.50    1.60    --  102.63 -17.00 -50.00  154
  4  \w     97.00 167.00   0.50    1.60    --  102.63 126.00 -35.00  140
  5  \w    -42.00  28.00   0.50    0.21    --  -38.50  37.00   0.00  140
  6  \w    -17.00  52.00   0.50    0.21    --   49.06 -37.00  90.00  138
  7  \w    -17.00  52.00   0.50    0.21    --   49.06 -37.00 150.00  138
  8  \w     42.00  82.00   0.50    1.60    --  102.63 -30.00-120.00   80
  9  \w     41.00 103.00   0.50    1.60    --  102.63 -94.00 150.00  124
 10  \w    123.00 154.00   0.50    1.60    --  102.63  45.00 150.00   62
 11  \w    104.00 137.00   0.50    1.60    --  102.63  77.00  60.00   66
 12  \w     39.00  96.00   0.50    1.60    --  102.63-125.00-150.00  114
;
_diffrn_measurement_device 'four-circle diffractometer'
_diffrn_measurement_device_type 'SuperNova, Dual, Cu at home/near, Pilatus 200K'
_diffrn_measurement_method '\w scans'
_diffrn_orient_matrix_type 'CrysAlisPro convention (1999,Acta A55,543-557)'
_diffrn_orient_matrix_UB_11 0.0406358000
_diffrn_orient_matrix_UB_12 0.0738483000
_diffrn_orient_matrix_UB_13 0.0219364000
_diffrn_orient_matrix_UB_21 0.0268012000
_diffrn_orient_matrix_UB_22 0.0207606000
_diffrn_orient_matrix_UB_23 -0.0740532000
_diffrn_orient_matrix_UB_31 -0.2141435000
_diffrn_orient_matrix_UB_32 0.0166155000
_diffrn_orient_matrix_UB_33 -0.0050480000
_diffrn_radiation_monochromator mirror
_diffrn_radiation_probe x-ray
_diffrn_radiation_type 'Cu K\a'
_diffrn_radiation_wavelength 1.54184
_diffrn_reflns_av_R_equivalents 0.0389
_diffrn_reflns_av_unetI/netI 0.0477
_diffrn_reflns_Laue_measured_fraction_full 0.999
_diffrn_reflns_Laue_measured_fraction_max 0.977
_diffrn_reflns_limit_h_max 4
_diffrn_reflns_limit_h_min -8
_diffrn_reflns_limit_k_max 24
_diffrn_reflns_limit_k_min -24
_diffrn_reflns_limit_l_max 24
_diffrn_reflns_limit_l_min -25
_diffrn_reflns_number 12621
_diffrn_reflns_point_group_measured_fraction_full 0.936
_diffrn_reflns_point_group_measured_fraction_max 0.893
_diffrn_reflns_theta_full 67.684
_diffrn_reflns_theta_max 75.584
_diffrn_reflns_theta_min 4.443
_diffrn_source 'micro-focus sealed X-ray tube'
_diffrn_source_type 'SuperNova (Cu) X-ray Source'
_exptl_absorpt_coefficient_mu 0.889
_exptl_absorpt_correction_T_max 1.00000
_exptl_absorpt_correction_T_min 0.69716
_exptl_absorpt_correction_type multi-scan
_exptl_absorpt_process_details
;
CrysAlisPro 1.171.42.52a (Rigaku Oxford Diffraction, 2022)
Empirical absorption correction using spherical harmonics,
implemented in SCALE3 ABSPACK scaling algorithm.
;
_exptl_crystal_colour 'clear yellowish yellow'
_exptl_crystal_colour_lustre clear
_exptl_crystal_colour_modifier yellowish
_exptl_crystal_colour_primary yellow
_exptl_crystal_density_diffrn 1.349
_exptl_crystal_description block
_exptl_crystal_F_000 1168
_exptl_crystal_size_max 0.01
_exptl_crystal_size_mid 0.01
_exptl_crystal_size_min 0.001
_refine_diff_density_max 0.155
_refine_diff_density_min -0.158
_refine_diff_density_rms 0.042
_refine_ls_abs_structure_details
;
 Flack x determined using 1458 quotients [(I+)-(I-)]/[(I+)+(I-)]
 (Parsons, Flack and Wagner, Acta Cryst. B69 (2013) 249-259).
;
_refine_ls_abs_structure_Flack 0.21(16)
_refine_ls_extinction_method none
_refine_ls_goodness_of_fit_ref 1.040
_refine_ls_hydrogen_treatment constr
_refine_ls_matrix_type full
_refine_ls_number_parameters 365
_refine_ls_number_reflns 5077
_refine_ls_number_restraints 0
_refine_ls_restrained_S_all 1.040
_refine_ls_R_factor_all 0.0497
_refine_ls_R_factor_gt 0.0434
_refine_ls_shift/su_max 0.000
_refine_ls_shift/su_mean 0.000
_refine_ls_structure_factor_coef Fsqd
_refine_ls_weighting_details 'w=1/[\s^2^(Fo^2^)+(0.0597P)^2^+0.1825P] where P=(Fo^2^+2Fc^2^)/3'
_refine_ls_weighting_scheme calc
_refine_ls_wR_factor_gt 0.1179
_refine_ls_wR_factor_ref 0.1230
_reflns_Friedel_coverage 0.605
_reflns_Friedel_fraction_full 0.852
_reflns_Friedel_fraction_max 0.783
_reflns_number_gt 4385
_reflns_number_total 5077
_reflns_threshold_expression 'I > 2\s(I)'
_cod_data_source_file d4ob00800f2.cif
_cod_data_source_block nks-ckj-1030a_auto
_cod_depositor_comments 'Adding full bibliography for 7160076--7160081.cif.'
_cod_database_code 7160080
_shelx_shelxl_version_number 2018/3
_chemical_oxdiff_formula 'C H N O'
_shelx_space_group_comment
;
The symmetry employed for this shelxl refinement is uniquely defined
by the following loop, which should always be used as a source of
symmetry information in preference to the above space-group names.
They are only intended as comments.
;
_shelx_estimated_absorpt_t_max 0.999
_shelx_estimated_absorpt_t_min 0.991
_reflns_odcompleteness_completeness 99.79
_reflns_odcompleteness_iscentric 1
_reflns_odcompleteness_theta 66.97
_olex2_refinement_description
;
1. Fixed Uiso
 At 1.2 times of:
  All C(H) groups, All N(H) groups
 At 1.5 times of:
  All C(H,H,H) groups
2.a Ternary CH refined with riding coordinates:
 C10(H10), C23(H23)
2.b Aromatic/amide H refined with riding coordinates:
 N1(H1), N3(H3A), N2(H2), N4(H4A), C3(H3), C16(H16), C4(H4), C5(H5), C6(H6),
 C17(H17), C7(H7), C18(H18), C20(H20), C19(H19)
2.c Idealised Me refined as rotating group:
 C25(H25A,H25B,H25C), C26(H26A,H26B,H26C), C12(H12A,H12B,H12C), C13(H13A,H13B,
 H13C)
;
_olex2_submission_special_instructions 'No special instructions were received'
_oxdiff_exptl_absorpt_empirical_details
;
Empirical correction (ABSPACK) includes:
- Absorption correction using spherical harmonics
- Frame scaling
;
_oxdiff_exptl_absorpt_empirical_full_max 1.405
_oxdiff_exptl_absorpt_empirical_full_min 0.640

loop_
_space_group_symop_operation_xyz
'x, y, z'
'-x+1/2, -y, z+1/2'
'-x, y+1/2, -z+1/2'
'x+1/2, -y+1/2, -z'

loop_
_atom_site_label
_atom_site_type_symbol
_atom_site_fract_x
_atom_site_fract_y
_atom_site_fract_z
_atom_site_U_iso_or_equiv
_atom_site_adp_type
_atom_site_occupancy
_atom_site_site_symmetry_order
_atom_site_calc_flag
_atom_site_refinement_flags_posn
_atom_site_refinement_flags_adp
_atom_site_refinement_flags_occupancy
_atom_site_disorder_assembly
_atom_site_disorder_group
O2 O 0.2774(4) 0.48420(10) 0.28827(9) 0.0721(6) Uani 1 1 d . . . . .
O3 O 0.2040(4) 0.43523(10) 0.45408(10) 0.0701(6) Uani 1 1 d . . . . .
O8 O 0.2275(4) 0.69295(10) 0.72296(10) 0.0733(6) Uani 1 1 d . . . . .
O4 O 0.5403(4) 0.27777(14) 0.36494(16) 0.0865(7) Uani 1 1 d . . . . .
O7 O 0.1686(5) 0.77531(11) 0.56952(11) 0.0899(9) Uani 1 1 d . . . . .
O10 O 0.3279(4) 0.47457(10) 0.61767(13) 0.0804(7) Uani 1 1 d . . . . .
N1 N 0.2167(3) 0.54787(10) 0.38202(11) 0.0515(5) Uani 1 1 d . . . . .
H1 H 0.195280 0.542110 0.425212 0.062 Uiso 1 1 calc R U . . .
N3 N 0.2234(4) 0.82076(11) 0.67271(11) 0.0565(5) Uani 1 1 d . . . . .
H3A H 0.241993 0.808406 0.714706 0.068 Uiso 1 1 calc R U . . .
O5 O 0.3680(4) 0.20200(11) 0.42202(13) 0.0849(7) Uani 1 1 d . . . . .
O1 O 0.1546(5) 0.63179(11) 0.47449(10) 0.0863(8) Uani 1 1 d . . . . .
N2 N 0.2436(4) 0.36856(11) 0.36261(12) 0.0595(6) Uani 1 1 d . . . . .
H2 H 0.267686 0.367839 0.319228 0.071 Uiso 1 1 calc R U . . .
N4 N 0.1806(4) 0.64898(11) 0.61850(12) 0.0664(7) Uani 1 1 d . . . . .
H4A H 0.170341 0.659926 0.575780 0.080 Uiso 1 1 calc R U . . .
C11 C 0.3965(5) 0.26197(15) 0.39194(15) 0.0609(7) Uani 1 1 d . . . . .
C8 C 0.2445(4) 0.48986(12) 0.34749(12) 0.0489(5) Uani 1 1 d . . . . .
O6 O 0.2473(5) 0.89267(14) 0.77698(12) 0.1000(9) Uani 1 1 d . . . . .
C9 C 0.2292(4) 0.42782(13) 0.39412(13) 0.0495(5) Uani 1 1 d . . . . .
C2 C 0.2161(4) 0.61552(12) 0.36098(13) 0.0490(5) Uani 1 1 d . . . . .
C15 C 0.2256(4) 0.89071(13) 0.66090(14) 0.0529(6) Uani 1 1 d . . . . .
C22 C 0.2047(4) 0.69866(13) 0.66275(13) 0.0569(6) Uani 1 1 d . . . . .
O9 O 0.4870(4) 0.56709(15) 0.5908(3) 0.1384(17) Uani 1 1 d . . . . .
C21 C 0.1969(4) 0.76936(13) 0.62882(13) 0.0568(6) Uani 1 1 d . . . . .
C3 C 0.2468(4) 0.63263(14) 0.29599(14) 0.0591(6) Uani 1 1 d . . . . .
H3 H 0.264253 0.595480 0.266010 0.071 Uiso 1 1 calc R U . . .
C24 C 0.3474(5) 0.54113(15) 0.61247(19) 0.0699(8) Uani 1 1 d . . . . .
C1 C 0.1770(5) 0.65991(13) 0.41921(15) 0.0605(7) Uani 1 1 d . . . . .
C16 C 0.2062(4) 0.91747(14) 0.59827(16) 0.0631(7) Uani 1 1 d . . . . .
H16 H 0.192624 0.884873 0.563305 0.076 Uiso 1 1 calc R U . . .
C10 C 0.2201(5) 0.30503(13) 0.39855(15) 0.0633(7) Uani 1 1 d . . . . .
H10 H 0.203114 0.316119 0.447226 0.076 Uiso 1 1 calc R U . . .
C14 C 0.2471(5) 0.92677(17) 0.72536(17) 0.0687(8) Uani 1 1 d . . . . .
C4 C 0.2566(5) 0.69838(17) 0.26636(17) 0.0756(9) Uani 1 1 d . . . . .
H4 H 0.285779 0.698836 0.219759 0.091 Uiso 1 1 calc R U . . .
C23 C 0.1702(6) 0.57734(14) 0.63673(15) 0.0695(8) Uani 1 1 d . . . . .
H23 H 0.166655 0.574197 0.686868 0.083 Uiso 1 1 calc R U . . .
C5 C 0.2307(5) 0.76017(16) 0.2943(2) 0.0795(10) Uani 1 1 d . . . . .
H5 H 0.246163 0.798119 0.265190 0.095 Uiso 1 1 calc R U . . .
C6 C 0.1837(6) 0.77544(16) 0.36108(19) 0.0769(9) Uani 1 1 d . . . . .
H6 H 0.164922 0.822422 0.370481 0.092 Uiso 1 1 calc R U . . .
C17 C 0.2031(5) 0.98650(16) 0.5769(2) 0.0757(9) Uani 1 1 d . . . . .
H17 H 0.182313 0.993085 0.530200 0.091 Uiso 1 1 calc R U . . .
C7 C 0.1613(6) 0.73297(15) 0.41418(18) 0.0748(9) Uani 1 1 d . . . . .
H7 H 0.129738 0.755162 0.455114 0.090 Uiso 1 1 calc R U . . .
C18 C 0.2253(5) 1.04410(16) 0.6130(2) 0.0823(11) Uani 1 1 d . . . . .
H18 H 0.215960 1.085818 0.589020 0.099 Uiso 1 1 calc R U . . .
C20 C 0.2724(6) 1.00002(19) 0.7292(2) 0.0877(11) Uani 1 1 d . . . . .
H20 H 0.302748 1.016417 0.772849 0.105 Uiso 1 1 calc R U . . .
C19 C 0.2604(6) 1.04901(18) 0.6818(3) 0.0920(12) Uani 1 1 d . . . . .
H19 H 0.278958 1.094109 0.697886 0.110 Uiso 1 1 calc R U . . .
C25 C 0.4854(6) 0.43287(18) 0.5945(3) 0.0904(12) Uani 1 1 d . . . . .
H25A H 0.460182 0.417438 0.548549 0.136 Uiso 1 1 calc R U . . .
H25B H 0.499375 0.393244 0.624082 0.136 Uiso 1 1 calc R U . . .
H25C H 0.603078 0.459756 0.595305 0.136 Uiso 1 1 calc R U . . .
C26 C -0.0124(6) 0.54539(19) 0.6094(3) 0.0914(13) Uani 1 1 d . . . . .
H26A H -0.122459 0.572234 0.624164 0.137 Uiso 1 1 calc R U . . .
H26B H -0.024264 0.498656 0.626221 0.137 Uiso 1 1 calc R U . . .
H26C H -0.007729 0.544777 0.560164 0.137 Uiso 1 1 calc R U . . .
C12 C 0.5211(8) 0.1528(2) 0.4170(2) 0.1023(14) Uani 1 1 d . . . . .
H12A H 0.524217 0.133836 0.371466 0.153 Uiso 1 1 calc R U . . .
H12B H 0.499795 0.115969 0.449445 0.153 Uiso 1 1 calc R U . . .
H12C H 0.642751 0.175194 0.426746 0.153 Uiso 1 1 calc R U . . .
C13 C 0.0404(6) 0.2678(2) 0.3747(3) 0.1080(17) Uani 1 1 d . . . . .
H13A H -0.069871 0.298120 0.379059 0.162 Uiso 1 1 calc R U . . .
H13B H 0.020479 0.227046 0.402299 0.162 Uiso 1 1 calc R U . . .
H13C H 0.055770 0.254444 0.327595 0.162 Uiso 1 1 calc R U . . .

loop_
_atom_site_aniso_label
_atom_site_aniso_U_11
_atom_site_aniso_U_22
_atom_site_aniso_U_33
_atom_site_aniso_U_23
_atom_site_aniso_U_13
_atom_site_aniso_U_12
O2 0.1149(17) 0.0497(10) 0.0516(10) -0.0007(8) 0.0148(12) 0.0097(12)
O3 0.1120(17) 0.0457(9) 0.0526(10) 0.0030(8) 0.0047(12) -0.0029(11)
O8 0.1135(17) 0.0527(11) 0.0538(10) 0.0036(8) -0.0053(11) -0.0023(12)
O4 0.0769(15) 0.0691(15) 0.114(2) 0.0091(14) 0.0057(15) 0.0121(13)
O7 0.166(3) 0.0452(10) 0.0586(12) 0.0003(9) -0.0226(15) -0.0040(15)
O10 0.1072(17) 0.0383(9) 0.0958(16) 0.0017(10) -0.0018(14) 0.0015(11)
N1 0.0677(13) 0.0380(10) 0.0487(10) 0.0017(8) 0.0019(10) -0.0013(10)
N3 0.0732(14) 0.0436(11) 0.0528(11) -0.0013(9) -0.0023(11) 0.0004(11)
O5 0.1178(19) 0.0462(11) 0.0906(16) 0.0143(11) 0.0001(14) 0.0166(13)
O1 0.156(2) 0.0491(11) 0.0536(11) -0.0050(9) 0.0014(13) -0.0048(14)
N2 0.0818(16) 0.0383(10) 0.0583(11) 0.0013(9) 0.0084(12) 0.0051(11)
N4 0.1071(19) 0.0378(10) 0.0542(12) 0.0027(9) -0.0042(13) 0.0020(13)
C11 0.079(2) 0.0457(14) 0.0575(15) -0.0013(12) -0.0090(15) 0.0058(14)
C8 0.0542(13) 0.0400(11) 0.0525(12) 0.0005(10) -0.0005(11) 0.0022(11)
O6 0.156(3) 0.0806(16) 0.0630(13) -0.0152(12) -0.0047(17) -0.0137(18)
C9 0.0538(13) 0.0410(12) 0.0538(13) 0.0005(10) -0.0009(11) -0.0001(11)
C2 0.0507(13) 0.0385(11) 0.0578(13) 0.0023(9) -0.0041(11) -0.0003(11)
C15 0.0505(14) 0.0425(12) 0.0656(15) -0.0059(11) 0.0039(12) -0.0001(11)
C22 0.0695(16) 0.0442(12) 0.0570(14) 0.0016(11) -0.0023(13) 0.0016(13)
O9 0.0806(17) 0.0540(15) 0.281(5) 0.009(2) 0.011(2) -0.0053(14)
C21 0.0739(17) 0.0423(12) 0.0543(14) -0.0011(10) -0.0050(13) 0.0018(13)
C3 0.0669(16) 0.0484(13) 0.0620(14) 0.0089(11) 0.0055(13) 0.0038(13)
C24 0.081(2) 0.0388(13) 0.090(2) 0.0054(13) -0.0216(18) -0.0043(15)
C1 0.0801(18) 0.0414(12) 0.0600(15) -0.0035(11) -0.0091(14) -0.0037(14)
C16 0.0712(17) 0.0453(13) 0.0728(17) 0.0010(12) 0.0015(15) -0.0003(14)
C10 0.0839(19) 0.0365(12) 0.0696(16) 0.0038(11) 0.0134(15) 0.0030(14)
C14 0.0730(18) 0.0605(17) 0.0727(18) -0.0161(14) 0.0041(16) -0.0060(16)
C4 0.091(2) 0.0607(17) 0.0752(18) 0.0226(14) 0.0069(17) 0.0073(18)
C23 0.113(3) 0.0377(12) 0.0575(15) 0.0039(11) -0.0006(16) 0.0009(16)
C5 0.088(2) 0.0526(16) 0.098(2) 0.0288(16) -0.005(2) -0.0014(17)
C6 0.092(2) 0.0412(14) 0.097(2) 0.0035(14) -0.019(2) -0.0018(16)
C17 0.077(2) 0.0521(16) 0.098(2) 0.0134(15) 0.0021(18) 0.0030(16)
C7 0.106(2) 0.0410(13) 0.0773(19) -0.0088(13) -0.0127(19) -0.0026(16)
C18 0.075(2) 0.0434(14) 0.128(3) 0.0051(17) 0.013(2) 0.0021(15)
C20 0.100(2) 0.064(2) 0.099(2) -0.0308(19) 0.011(2) -0.0119(19)
C19 0.092(2) 0.0500(17) 0.134(4) -0.024(2) 0.021(3) -0.0086(18)
C25 0.096(3) 0.0540(18) 0.121(3) -0.001(2) -0.021(2) 0.0169(18)
C26 0.082(2) 0.0543(18) 0.138(4) 0.008(2) 0.017(2) -0.0052(18)
C12 0.137(4) 0.063(2) 0.107(3) 0.009(2) -0.028(3) 0.038(2)
C13 0.069(2) 0.063(2) 0.192(5) 0.026(3) 0.002(3) -0.0025(18)

loop_
_atom_type_symbol
_atom_type_description
_atom_type_scat_dispersion_real
_atom_type_scat_dispersion_imag
_atom_type_scat_source
C C 0.0181 0.0091 'International Tables Vol C Tables 4.2.6.8 and 6.1.1.4'
H H 0.0000 0.0000 'International Tables Vol C Tables 4.2.6.8 and 6.1.1.4'
N N 0.0311 0.0180 'International Tables Vol C Tables 4.2.6.8 and 6.1.1.4'
O O 0.0492 0.0322 'International Tables Vol C Tables 4.2.6.8 and 6.1.1.4'

loop_
_geom_angle_atom_site_label_1
_geom_angle_atom_site_label_2
_geom_angle_atom_site_label_3
_geom_angle
_geom_angle_site_symmetry_1
_geom_angle_site_symmetry_3
_geom_angle_publ_flag
C24 O10 C25 117.1(3) . . ?
C8 N1 H1 114.6 . . ?
C8 N1 C2 130.9(2) . . ?
C2 N1 H1 114.6 . . ?
C15 N3 H3A 115.5 . . ?
C21 N3 H3A 115.5 . . ?
C21 N3 C15 129.0(2) . . ?
C11 O5 C12 116.5(3) . . ?
C9 N2 H2 119.5 . . ?
C9 N2 C10 120.9(2) . . ?
C10 N2 H2 119.5 . . ?
C22 N4 H4A 118.2 . . ?
C22 N4 C23 123.5(2) . . ?
C23 N4 H4A 118.2 . . ?
O4 C11 O5 124.2(3) . . ?
O4 C11 C10 126.4(3) . . ?
O5 C11 C10 109.4(3) . . ?
O2 C8 N1 127.3(2) . . ?
O2 C8 C9 122.1(2) . . ?
N1 C8 C9 110.6(2) . . ?
O3 C9 N2 125.5(2) . . ?
O3 C9 C8 120.6(2) . . ?
N2 C9 C8 113.9(2) . . ?
N1 C2 C1 109.1(2) . . ?
C3 C2 N1 121.6(2) . . ?
C3 C2 C1 129.3(2) . . ?
N3 C15 C14 109.1(2) . . ?
C16 C15 N3 122.3(2) . . ?
C16 C15 C14 128.6(3) . . ?
O8 C22 N4 127.2(3) . . ?
O8 C22 C21 121.3(2) . . ?
N4 C22 C21 111.5(2) . . ?
O7 C21 N3 125.9(3) . . ?
O7 C21 C22 121.5(2) . . ?
N3 C21 C22 112.6(2) . . ?
C2 C3 H3 115.5 . . ?
C2 C3 C4 129.0(3) . . ?
C4 C3 H3 115.5 . . ?
O10 C24 C23 110.8(3) . . ?
O9 C24 O10 122.7(4) . . ?
O9 C24 C23 126.4(3) . . ?
O1 C1 C2 117.2(2) . . ?
O1 C1 C7 119.6(3) . . ?
C7 C1 C2 123.2(3) . . ?
C15 C16 H16 114.9 . . ?
C15 C16 C17 130.1(3) . . ?
C17 C16 H16 114.9 . . ?
N2 C10 C11 110.3(3) . . ?
N2 C10 H10 107.8 . . ?
N2 C10 C13 110.6(3) . . ?
C11 C10 H10 107.8 . . ?
C11 C10 C13 112.5(3) . . ?
C13 C10 H10 107.8 . . ?
O6 C14 C15 117.9(3) . . ?
O6 C14 C20 119.7(3) . . ?
C20 C14 C15 122.3(3) . . ?
C3 C4 H4 115.1 . . ?
C5 C4 C3 129.8(3) . . ?
C5 C4 H4 115.1 . . ?
N4 C23 C24 109.5(3) . . ?
N4 C23 H23 108.1 . . ?
N4 C23 C26 110.5(3) . . ?
C24 C23 H23 108.1 . . ?
C24 C23 C26 112.6(3) . . ?
C26 C23 H23 108.1 . . ?
C4 C5 H5 116.0 . . ?
C4 C5 C6 128.0(3) . . ?
C6 C5 H5 116.0 . . ?
C5 C6 H6 115.3 . . ?
C7 C6 C5 129.4(3) . . ?
C7 C6 H6 115.3 . . ?
C16 C17 H17 115.2 . . ?
C18 C17 C16 129.7(4) . . ?
C18 C17 H17 115.2 . . ?
C1 C7 H7 114.5 . . ?
C6 C7 C1 131.1(3) . . ?
C6 C7 H7 114.5 . . ?
C17 C18 H18 116.5 . . ?
C17 C18 C19 127.0(3) . . ?
C19 C18 H18 116.5 . . ?
C14 C20 H20 114.3 . . ?
C19 C20 C14 131.4(4) . . ?
C19 C20 H20 114.3 . . ?
C18 C19 H19 114.8 . . ?
C20 C19 C18 130.4(3) . . ?
C20 C19 H19 114.8 . . ?
O10 C25 H25A 109.5 . . ?
O10 C25 H25B 109.5 . . ?
O10 C25 H25C 109.5 . . ?
H25A C25 H25B 109.5 . . ?
H25A C25 H25C 109.5 . . ?
H25B C25 H25C 109.5 . . ?
C23 C26 H26A 109.5 . . ?
C23 C26 H26B 109.5 . . ?
C23 C26 H26C 109.5 . . ?
H26A C26 H26B 109.5 . . ?
H26A C26 H26C 109.5 . . ?
H26B C26 H26C 109.5 . . ?
O5 C12 H12A 109.5 . . ?
O5 C12 H12B 109.5 . . ?
O5 C12 H12C 109.5 . . ?
H12A C12 H12B 109.5 . . ?
H12A C12 H12C 109.5 . . ?
H12B C12 H12C 109.5 . . ?
C10 C13 H13A 109.5 . . ?
C10 C13 H13B 109.5 . . ?
C10 C13 H13C 109.5 . . ?
H13A C13 H13B 109.5 . . ?
H13A C13 H13C 109.5 . . ?
H13B C13 H13C 109.5 . . ?

loop_
_geom_bond_atom_site_label_1
_geom_bond_atom_site_label_2
_geom_bond_distance
_geom_bond_site_symmetry_2
_geom_bond_publ_flag
O2 C8 1.206(3) . ?
O3 C9 1.215(3) . ?
O8 C22 1.214(3) . ?
O4 C11 1.185(4) . ?
O7 C21 1.203(3) . ?
O10 C24 1.317(3) . ?
O10 C25 1.450(5) . ?
N1 H1 0.8800 . ?
N1 C8 1.344(3) . ?
N1 C2 1.392(3) . ?
N3 H3A 0.8800 . ?
N3 C15 1.393(3) . ?
N3 C21 1.347(3) . ?
O5 C11 1.335(4) . ?
O5 C12 1.448(5) . ?
O1 C1 1.241(4) . ?
N2 H2 0.8800 . ?
N2 C9 1.325(3) . ?
N2 C10 1.447(3) . ?
N4 H4A 0.8800 . ?
N4 C22 1.325(4) . ?
N4 C23 1.454(3) . ?
C11 C10 1.504(4) . ?
C8 C9 1.535(3) . ?
O6 C14 1.226(4) . ?
C2 C3 1.354(4) . ?
C2 C1 1.476(4) . ?
C15 C16 1.359(4) . ?
C15 C14 1.473(4) . ?
C22 C21 1.544(4) . ?
O9 C24 1.185(5) . ?
C3 H3 0.9500 . ?
C3 C4 1.420(4) . ?
C24 C23 1.512(5) . ?
C1 C7 1.441(4) . ?
C16 H16 0.9500 . ?
C16 C17 1.420(4) . ?
C10 H10 1.0000 . ?
C10 C13 1.533(6) . ?
C14 C20 1.450(5) . ?
C4 H4 0.9500 . ?
C4 C5 1.346(5) . ?
C23 H23 1.0000 . ?
C23 C26 1.527(6) . ?
C5 H5 0.9500 . ?
C5 C6 1.401(5) . ?
C6 H6 0.9500 . ?
C6 C7 1.355(5) . ?
C17 H17 0.9500 . ?
C17 C18 1.349(5) . ?
C7 H7 0.9500 . ?
C18 H18 0.9500 . ?
C18 C19 1.394(6) . ?
C20 H20 0.9500 . ?
C20 C19 1.350(6) . ?
C19 H19 0.9500 . ?
C25 H25A 0.9800 . ?
C25 H25B 0.9800 . ?
C25 H25C 0.9800 . ?
C26 H26A 0.9800 . ?
C26 H26B 0.9800 . ?
C26 H26C 0.9800 . ?
C12 H12A 0.9800 . ?
C12 H12B 0.9800 . ?
C12 H12C 0.9800 . ?
C13 H13A 0.9800 . ?
C13 H13B 0.9800 . ?
C13 H13C 0.9800 . ?

loop_
_geom_torsion_atom_site_label_1
_geom_torsion_atom_site_label_2
_geom_torsion_atom_site_label_3
_geom_torsion_atom_site_label_4
_geom_torsion
_geom_torsion_site_symmetry_1
_geom_torsion_site_symmetry_2
_geom_torsion_site_symmetry_3
_geom_torsion_site_symmetry_4
_geom_torsion_publ_flag
O2 C8 C9 O3 176.8(3) . . . . ?
O2 C8 C9 N2 -3.9(4) . . . . ?
O8 C22 C21 O7 -177.7(3) . . . . ?
O8 C22 C21 N3 1.8(4) . . . . ?
O4 C11 C10 N2 4.1(5) . . . . ?
O4 C11 C10 C13 128.1(4) . . . . ?
O10 C24 C23 N4 -169.0(3) . . . . ?
O10 C24 C23 C26 -45.7(4) . . . . ?
N1 C8 C9 O3 -3.2(4) . . . . ?
N1 C8 C9 N2 176.1(2) . . . . ?
N1 C2 C3 C4 -178.0(3) . . . . ?
N1 C2 C1 O1 0.8(4) . . . . ?
N1 C2 C1 C7 -178.2(3) . . . . ?
N3 C15 C16 C17 179.3(3) . . . . ?
N3 C15 C14 O6 -4.4(4) . . . . ?
N3 C15 C14 C20 174.0(3) . . . . ?
O5 C11 C10 N2 -176.4(3) . . . . ?
O5 C11 C10 C13 -52.4(4) . . . . ?
O1 C1 C7 C6 178.1(4) . . . . ?
N4 C22 C21 O7 1.2(5) . . . . ?
N4 C22 C21 N3 -179.2(3) . . . . ?
C8 N1 C2 C3 0.1(5) . . . . ?
C8 N1 C2 C1 179.6(3) . . . . ?
O6 C14 C20 C19 -173.0(5) . . . . ?
C9 N2 C10 C11 -121.4(3) . . . . ?
C9 N2 C10 C13 113.6(4) . . . . ?
C2 N1 C8 O2 0.5(5) . . . . ?
C2 N1 C8 C9 -179.5(3) . . . . ?
C2 C3 C4 C5 -2.9(6) . . . . ?
C2 C1 C7 C6 -2.9(6) . . . . ?
C15 N3 C21 O7 -0.3(6) . . . . ?
C15 N3 C21 C22 -179.9(3) . . . . ?
C15 C16 C17 C18 2.6(6) . . . . ?
C15 C14 C20 C19 8.6(7) . . . . ?
C22 N4 C23 C24 -110.0(3) . . . . ?
C22 N4 C23 C26 125.5(4) . . . . ?
O9 C24 C23 N4 10.3(6) . . . . ?
O9 C24 C23 C26 133.6(5) . . . . ?
C21 N3 C15 C16 -2.6(5) . . . . ?
C21 N3 C15 C14 176.3(3) . . . . ?
C3 C2 C1 O1 -179.6(3) . . . . ?
C3 C2 C1 C7 1.4(5) . . . . ?
C3 C4 C5 C6 -1.1(7) . . . . ?
C1 C2 C3 C4 2.5(6) . . . . ?
C16 C15 C14 O6 174.3(4) . . . . ?
C16 C15 C14 C20 -7.3(5) . . . . ?
C16 C17 C18 C19 1.1(7) . . . . ?
C10 N2 C9 O3 3.1(5) . . . . ?
C10 N2 C9 C8 -176.1(3) . . . . ?
C14 C15 C16 C17 0.7(6) . . . . ?
C14 C20 C19 C18 -2.3(8) . . . . ?
C4 C5 C6 C7 3.3(7) . . . . ?
C23 N4 C22 O8 2.6(6) . . . . ?
C23 N4 C22 C21 -176.3(3) . . . . ?
C5 C6 C7 C1 -0.3(8) . . . . ?
C17 C18 C19 C20 -3.4(8) . . . . ?
C25 O10 C24 O9 -0.9(6) . . . . ?
C25 O10 C24 C23 178.4(3) . . . . ?
C12 O5 C11 O4 -3.8(5) . . . . ?
C12 O5 C11 C10 176.7(3) . . . . ?
